data_1533196
loop_
_publ_author_name
'Galadzhun, Ya.V.'
'Zaremba, V.I.'
'Pikul, A.P.'
'Kal'ichak, Ya.M.'
'Davydov, V.M.'
'Stepien-Damm, J.'
'Kaczorowski, D.'

_publ_section_title
;
 R12 Pt7 In (R= Ce, Pr, Nd, Gd, Ho) - new derivatives of the (Gd3
 Ga2)-type
;
_journal_name_full 'Journal of Solid State Chemistry'
_journal_page_first 17
_journal_page_last 25
_journal_volume 177
_journal_year 2004
_chemical_formula_sum 'Ho12 In Pt7'
_chemical_name_systematic 'Ho12 Pt7 In'
_space_group_IT_number 140
_symmetry_space_group_name_Hall '-I 4 2c'
_symmetry_space_group_name_H-M 'I 4/m c m'
_cell_angle_alpha 90
_cell_angle_beta 90
_cell_angle_gamma 90
_cell_formula_units_Z 4
_cell_length_a 11.369
_cell_length_b 11.369
_cell_length_c 14.462
_cell_volume 1869.274
_citation_journal_id_ASTM JSSCBI
_cod_data_source_file Galadzhun_JSSCBI_2004_1710.cif
_cod_data_source_block Ho12In1Pt7
_cod_original_formula_sum 'Ho12 In1 Pt7'
_cod_database_code 1533196

loop_
_symmetry_equiv_pos_as_xyz
x,y,z
-y,x,z
-x,-y,z
y,-x,z
x,-y,-z+1/2
y,x,-z+1/2
-x,y,-z+1/2
-y,-x,-z+1/2
-x,-y,-z
y,-x,-z
x,y,-z
-y,x,-z
-x,y,z-1/2
-y,-x,z-1/2
x,-y,z-1/2
y,x,z-1/2
x+1/2,y+1/2,z+1/2
-y+1/2,x+1/2,z+1/2
-x+1/2,-y+1/2,z+1/2
y+1/2,-x+1/2,z+1/2
x+1/2,-y+1/2,-z+1
y+1/2,x+1/2,-z+1
-x+1/2,y+1/2,-z+1
-y+1/2,-x+1/2,-z+1
-x+1/2,-y+1/2,-z+1/2
y+1/2,-x+1/2,-z+1/2
x+1/2,y+1/2,-z+1/2
-y+1/2,x+1/2,-z+1/2
-x+1/2,y+1/2,z
-y+1/2,-x+1/2,z
x+1/2,-y+1/2,z
y+1/2,x+1/2,z

loop_
_atom_site_label
_atom_site_type_symbol
_atom_site_fract_x
_atom_site_fract_y
_atom_site_fract_z
_atom_site_occupancy
_atom_site_U_iso_or_equiv
Pt1 Pt 0.1729 0.6729 0.1955 1 0.0
Pt3 Pt 0 0 0.25 1 0.0
Ho3 Ho 0.1737 0.6737 0 1 0.0
In1 In 0 0 0 1 0.0
Ho1 Ho 0.0715 0.2062 0.1427 1 0.0
Ho2 Ho 0 0.5 0.1443 1 0.0
Pt2 Pt 0.6215 0.1215 0 1 0.0
